data_1561485
loop_
_publ_author_name
'Koffi, Agbelenko'
'Ade, Martin'
'Hillebrecht, Harald'

_publ_section_title
;
 Single crystal studies of binary compounds Ta/Ga -- A system with
 experimental and crystallographic peculiarities
;
_journal_name_full 'Journal of Solid State Chemistry'
_journal_page_first 88
_journal_page_last 102
_journal_paper_doi 10.1016/j.jssc.2016.03.014
_journal_volume 238
_journal_year 2016
_chemical_formula_sum 'Ga3 O1.5 Ta5'
_chemical_formula_weight 1137.91
_space_group_crystal_system hexagonal
_space_group_IT_number 193
_space_group_name_Hall '-P 6c 2'
_space_group_name_H-M_alt 'P 63/m c m'
_atom_sites_solution_hydrogens .
_cell_angle_alpha 90
_cell_angle_beta 90
_cell_angle_gamma 120
_cell_formula_units_Z 2
_cell_length_a 7.7023(4)
_cell_length_b 7.7023(4)
_cell_length_c 5.3062(3)
_cell_measurement_reflns_used 5434
_cell_measurement_temperature 293(2)
_cell_measurement_theta_max 30
_cell_measurement_theta_min 3.4
_cell_volume 272.62(3)
_computing_cell_refinement 'Software for IPDS-II, Fa. Stoe'
_computing_data_collection 'Software for IPDS-II, Fa. Stoe'
_computing_data_reduction 'Software for IPDS-II, Fa. Stoe'
_computing_molecular_graphics 'Diamond (Crystal impact, 2005)'
_computing_publication_material 'SHELXL-97_(Sheldrick, 2008)'
_computing_structure_refinement 'SHELXL-2013 (Sheldrick, 2013)'
_computing_structure_solution 'SHELXS-97 (Sheldrick, 2008)'
_diffrn_ambient_temperature 293(2)
_diffrn_measured_fraction_theta_full 0.972
_diffrn_measured_fraction_theta_max 0.976
_diffrn_measurement_details
; 
0 degree < omega < 180 degree
psi = 0, 111
delta omega 2 degree
exposure time 240s 
;
_diffrn_measurement_device '2-circle goniometer'
_diffrn_measurement_device_type 'STOE IPDS 2'
_diffrn_measurement_method 'rotation method'
_diffrn_radiation_collimation '0.5 mm diameter, multiple pinhole'
_diffrn_radiation_monochromator 'plane graphite'
_diffrn_radiation_polarisn_norm 0
_diffrn_radiation_type MoK\a
_diffrn_radiation_wavelength 0.71073
_diffrn_reflns_av_R_equivalents 0.077
_diffrn_reflns_av_unetI/netI 0.0155
_diffrn_reflns_Laue_measured_fraction_full 0.972
_diffrn_reflns_Laue_measured_fraction_max 0.976
_diffrn_reflns_limit_h_max 10
_diffrn_reflns_limit_h_min -10
_diffrn_reflns_limit_k_max 10
_diffrn_reflns_limit_k_min -10
_diffrn_reflns_limit_l_max 7
_diffrn_reflns_limit_l_min -7
_diffrn_reflns_number 6223
_diffrn_reflns_point_group_measured_fraction_full 0.972
_diffrn_reflns_point_group_measured_fraction_max 0.976
_diffrn_reflns_theta_full 25.242
_diffrn_reflns_theta_max 29.964
_diffrn_reflns_theta_min 5.295
_diffrn_source 'sealed X-ray tube, 12 x 0.4 mm long-fine focus'
_diffrn_source_current 40
_diffrn_source_power 2.00
_diffrn_source_voltage 50
_exptl_absorpt_coefficient_mu 114.335
_exptl_absorpt_correction_T_max 0.290
_exptl_absorpt_correction_T_min 0.045
_exptl_absorpt_correction_type numerical
_exptl_absorpt_process_details 'X-Red and X-SHAPE  (Stoe & Cie, 1999)'
_exptl_crystal_colour metallic
_exptl_crystal_density_diffrn 13.862
_exptl_crystal_description needle
_exptl_crystal_F_000 940
_exptl_crystal_size_max 0.2
_exptl_crystal_size_mid 0.03
_exptl_crystal_size_min 0.02
_refine_diff_density_max 1.410
_refine_diff_density_min -0.927
_refine_diff_density_rms 0.227
_refine_ls_extinction_coef 0.00488(19)
_refine_ls_extinction_expression Fc^*^=kFc[1+0.001xFc^2^\l^3^/sin(2\q)]^-1/4^
_refine_ls_extinction_method SHELXL
_refine_ls_goodness_of_fit_ref 0.959
_refine_ls_hydrogen_treatment undef
_refine_ls_matrix_type full
_refine_ls_number_parameters 14
_refine_ls_number_reflns 161
_refine_ls_number_restraints 0
_refine_ls_restrained_S_all 0.959
_refine_ls_R_factor_all 0.0147
_refine_ls_R_factor_gt 0.0102
_refine_ls_shift/su_max 0.000
_refine_ls_shift/su_mean 0.000
_refine_ls_structure_factor_coef Fsqd
_refine_ls_weighting_details 'w=1/[\s^2^(Fo^2^)+(0.0080P)^2^] where P=(Fo^2^+2Fc^2^)/3'
_refine_ls_weighting_scheme calc
_refine_ls_wR_factor_gt 0.0167
_refine_ls_wR_factor_ref 0.0172
_reflns_Friedel_coverage 0.000
_reflns_Friedel_fraction_full .
_reflns_Friedel_fraction_max .
_reflns_number_gt 145
_reflns_number_total 161
_reflns_threshold_expression 'I > 2\s(I)'
_cod_data_source_file Ta5Ga3-Mn5Si3_HH.cif
_cod_data_source_block Ta5Ga3-Mn5Si3
_cod_original_formula_sum 'Ga3 O1.50 Ta5'
_cod_database_code 1561485
_shelx_space_group_comment
;
The symmetry employed for this shelxl refinement is uniquely defined
by the following loop, which should always be used as a source of
symmetry information in preference to the above space-group names.
They are only intended as comments.
;
_shelxl_version_number 2013-4

loop_
_space_group_symop_operation_xyz
'x, y, z'
'-y, x-y, z'
'-x+y, -x, z'
'-x, -y, z+1/2'
'y, -x+y, z+1/2'
'x-y, x, z+1/2'
'y, x, -z+1/2'
'x-y, -y, -z+1/2'
'-x, -x+y, -z+1/2'
'-y, -x, -z'
'-x+y, y, -z'
'x, x-y, -z'
'-x, -y, -z'
'y, -x+y, -z'
'x-y, x, -z'
'x, y, -z-1/2'
'-y, x-y, -z-1/2'
'-x+y, -x, -z-1/2'
'-y, -x, z-1/2'
'-x+y, y, z-1/2'
'x, x-y, z-1/2'
'y, x, z'
'x-y, -y, z'
'-x, -x+y, z'

loop_
_atom_site_label
_atom_site_type_symbol
_atom_site_fract_x
_atom_site_fract_y
_atom_site_fract_z
_atom_site_U_iso_or_equiv
_atom_site_adp_type
_atom_site_occupancy
_atom_site_site_symmetry_order
_atom_site_calc_flag
_atom_site_refinement_flags_posn
_atom_site_refinement_flags_adp
_atom_site_refinement_flags_occupancy
_atom_site_disorder_assembly
_atom_site_disorder_group
Ta2 Ta 0.75827(5) 0.0000 0.2500 0.00523(11) Uani 1 4 d S T P . .
Ta1 Ta 0.6667 0.3333 0.0000 0.00469(11) Uani 1 6 d S T P . .
Ga Ga 1.0000 0.39929(13) 0.2500 0.00610(18) Uani 1 4 d S T P . .
O O 1.0000 0.0000 0.0000 0.005(9) Uiso 0.37(6) 12 d S . . . .

loop_
_atom_site_aniso_label
_atom_site_aniso_U_11
_atom_site_aniso_U_22
_atom_site_aniso_U_33
_atom_site_aniso_U_23
_atom_site_aniso_U_13
_atom_site_aniso_U_12
Ta2 0.00499(14) 0.00424(17) 0.00621(15) 0.000 0.000 0.00212(8)
Ta1 0.00555(13) 0.00555(13) 0.00297(16) 0.000 0.000 0.00278(6)
Ga 0.0049(4) 0.0052(3) 0.0081(4) 0.000 0.000 0.0025(2)

loop_
_atom_type_symbol
_atom_type_description
_atom_type_scat_dispersion_real
_atom_type_scat_dispersion_imag
_atom_type_scat_source
Ga Ga 0.2307 1.6083 'International Tables Vol C Tables 4.2.6.8 and 6.1.1.4'
Ta Ta -0.7052 6.5227 'International Tables Vol C Tables 4.2.6.8 and 6.1.1.4'
O O 0.0106 0.0060 'International Tables Vol C Tables 4.2.6.8 and 6.1.1.4'

loop_
_geom_angle_atom_site_label_1
_geom_angle_atom_site_label_2
_geom_angle_atom_site_label_3
_geom_angle
_geom_angle_site_symmetry_1
_geom_angle_site_symmetry_3
O Ta2 O 70.938(11) 4_755 .
O Ta2 Ga 84.353(12) 4_755 2_645
O Ta2 Ga 84.353(12) . 2_645
O Ta2 Ga 84.353(12) 4_755 .
O Ta2 Ga 84.353(12) . .
Ga Ta2 Ga 166.12(3) 2_645 .
O Ta2 Ga 144.531(6) 4_755 3_665
O Ta2 Ga 144.531(6) . 3_665
Ga Ta2 Ga 96.940(14) 2_645 3_665
Ga Ta2 Ga 96.940(14) . 3_665
O Ta2 Ga 150.05(2) 4_755 15_545
O Ta2 Ga 79.110(18) . 15_545
Ga Ta2 Ga 92.881(4) 2_645 15_545
Ga Ta2 Ga 92.881(4) . 15_545
Ga Ta2 Ga 65.421(19) 3_665 15_545
O Ta2 Ga 79.110(18) 4_755 15_546
O Ta2 Ga 150.05(2) . 15_546
Ga Ta2 Ga 92.881(4) 2_645 15_546
Ga Ta2 Ga 92.881(4) . 15_546
Ga Ta2 Ga 65.421(19) 3_665 15_546
Ga Ta2 Ga 130.84(4) 15_545 15_546
O Ta2 Ta2 45.145(4) 4_755 3_765
O Ta2 Ta2 45.145(4) . 3_765
Ga Ta2 Ta2 113.060(14) 2_645 3_765
Ga Ta2 Ta2 53.060(14) . 3_765
Ga Ta2 Ta2 150.0 3_665 3_765
Ga Ta2 Ta2 111.114(16) 15_545 3_765
Ga Ta2 Ta2 111.114(16) 15_546 3_765
O Ta2 Ta2 45.145(4) 4_755 2_645
O Ta2 Ta2 45.145(4) . 2_645
Ga Ta2 Ta2 53.060(14) 2_645 2_645
Ga Ta2 Ta2 113.060(14) . 2_645
Ga Ta2 Ta2 150.0 3_665 2_645
Ga Ta2 Ta2 111.114(16) 15_545 2_645
Ga Ta2 Ta2 111.114(16) 15_546 2_645
Ta2 Ta2 Ta2 60.0 3_765 2_645
O Ta2 Ta2 44.855(4) 4_755 14_666
O Ta2 Ta2 103.948(9) . 14_666
Ga Ta2 Ta2 117.331(6) 2_645 14_666
Ga Ta2 Ta2 58.093(7) . 14_666
Ga Ta2 Ta2 106.692(2) 3_665 14_666
Ga Ta2 Ta2 149.751(4) 15_545 14_666
Ga Ta2 Ta2 51.325(14) 15_546 14_666
Ta2 Ta2 Ta2 60.167(5) 3_765 14_666
Ta2 Ta2 Ta2 90.0 2_645 14_666
O Ta2 Ta2 103.948(9) 4_755 15_545
O Ta2 Ta2 44.855(4) . 15_545
Ga Ta2 Ta2 58.093(7) 2_645 15_545
Ga Ta2 Ta2 117.331(5) . 15_545
Ga Ta2 Ta2 106.692(2) 3_665 15_545
Ga Ta2 Ta2 51.325(14) 15_545 15_545
Ga Ta2 Ta2 149.751(5) 15_546 15_545
Ta2 Ta2 Ta2 90.0 3_765 15_545
Ta2 Ta2 Ta2 60.167(5) 2_645 15_545
Ta2 Ta2 Ta2 146.616(5) 14_666 15_545
O Ta2 Ta2 44.855(4) 4_755 15_546
O Ta2 Ta2 103.948(9) . 15_546
Ga Ta2 Ta2 58.093(7) 2_645 15_546
Ga Ta2 Ta2 117.331(5) . 15_546
Ga Ta2 Ta2 106.692(2) 3_665 15_546
Ga Ta2 Ta2 149.751(4) 15_545 15_546
Ga Ta2 Ta2 51.325(14) 15_546 15_546
Ta2 Ta2 Ta2 90.0 3_765 15_546
Ta2 Ta2 Ta2 60.167(5) 2_645 15_546
Ta2 Ta2 Ta2 59.666(9) 14_666 15_546
Ta2 Ta2 Ta2 109.879(11) 15_545 15_546
Ta1 Ta1 Ta1 180.0 16_556 16
Ta1 Ta1 Ga 60.607(4) 16_556 .
Ta1 Ta1 Ga 119.394(4) 16 .
Ta1 Ta1 Ga 119.394(4) 16_556 15_545
Ta1 Ta1 Ga 60.607(4) 16 15_545
Ga Ta1 Ga 97.42(4) . 15_545
Ta1 Ta1 Ga 60.607(4) 16_556 3_665
Ta1 Ta1 Ga 119.393(4) 16 3_665
Ga Ta1 Ga 97.971(5) . 3_665
Ga Ta1 Ga 69.300(18) 15_545 3_665
Ta1 Ta1 Ga 119.393(4) 16_556 13_765
Ta1 Ta1 Ga 60.607(4) 16 13_765
Ga Ta1 Ga 69.300(18) . 13_765
Ga Ta1 Ga 97.971(5) 15_545 13_765
Ga Ta1 Ga 161.27(4) 3_665 13_765
Ta1 Ta1 Ga 119.392(4) 16_556 14_565
Ta1 Ta1 Ga 60.606(4) 16 14_565
Ga Ta1 Ga 161.27(4) . 14_565
Ga Ta1 Ga 97.971(5) 15_545 14_565
Ga Ta1 Ga 97.42(4) 3_665 14_565
Ga Ta1 Ga 97.971(5) 13_765 14_565
Ta1 Ta1 Ga 60.606(4) 16_556 2_655
Ta1 Ta1 Ga 119.392(4) 16 2_655
Ga Ta1 Ga 97.971(5) . 2_655
Ga Ta1 Ga 161.27(4) 15_545 2_655
Ga Ta1 Ga 97.971(5) 3_665 2_655
Ga Ta1 Ga 97.42(4) 13_765 2_655
Ga Ta1 Ga 69.300(18) 14_565 2_655
Ta1 Ta1 Ta2 66.029(2) 16_556 .
Ta1 Ta1 Ta2 113.973(2) 16 .
Ga Ta1 Ta2 52.41(2) . .
Ga Ta1 Ta2 57.611(12) 15_545 .
Ga Ta1 Ta2 54.21(2) 3_665 .
Ga Ta1 Ta2 107.587(18) 13_765 .
Ga Ta1 Ta2 146.28(2) 14_565 .
Ga Ta1 Ta2 126.625(5) 2_655 .
Ta1 Ta1 Ta2 113.972(2) 16_556 14_665
Ta1 Ta1 Ta2 66.029(2) 16 14_665
Ga Ta1 Ta2 57.611(12) . 14_665
Ga Ta1 Ta2 52.41(2) 15_545 14_665
Ga Ta1 Ta2 107.587(18) 3_665 14_665
Ga Ta1 Ta2 54.21(2) 13_765 14_665
Ga Ta1 Ta2 126.626(5) 14_565 14_665
Ga Ta1 Ta2 146.28(2) 2_655 14_665
Ta2 Ta1 Ta2 59.517(9) . 14_665
Ta1 Ta1 Ta2 66.028(2) 16_556 2_655
Ta1 Ta1 Ta2 113.971(2) 16 2_655
Ga Ta1 Ta2 54.21(2) . 2_655
Ga Ta1 Ta2 146.28(2) 15_545 2_655
Ga Ta1 Ta2 126.626(5) 3_665 2_655
Ga Ta1 Ta2 57.611(12) 13_765 2_655
Ga Ta1 Ta2 107.587(18) 14_565 2_655
Ga Ta1 Ta2 52.41(2) 2_655 2_655
Ta2 Ta1 Ta2 104.620(3) . 2_655
Ta2 Ta1 Ta2 94.159(7) 14_665 2_655
Ta1 Ta1 Ta2 113.971(2) 16_556 13_655
Ta1 Ta1 Ta2 66.028(2) 16 13_655
Ga Ta1 Ta2 146.28(2) . 13_655
Ga Ta1 Ta2 54.21(2) 15_545 13_655
Ga Ta1 Ta2 57.611(12) 3_665 13_655
Ga Ta1 Ta2 126.626(5) 13_765 13_655
Ga Ta1 Ta2 52.41(2) 14_565 13_655
Ga Ta1 Ta2 107.587(18) 2_655 13_655
Ta2 Ta1 Ta2 94.159(7) . 13_655
Ta2 Ta1 Ta2 104.620(3) 14_665 13_655
Ta2 Ta1 Ta2 158.428(10) 2_655 13_655
Ta2 Ga Ta2 73.88(3) 3_765 .
Ta2 Ga Ta1 136.37(3) 3_765 .
Ta2 Ga Ta1 74.633(11) . .
Ta2 Ga Ta1 74.633(11) 3_765 4_765
Ta2 Ga Ta1 136.37(3) . 4_765
Ta1 Ga Ta1 146.64(4) . 4_765
Ta2 Ga Ta1 74.633(11) 3_765 13_765
Ta2 Ga Ta1 136.37(3) . 13_765
Ta1 Ga Ta1 110.701(18) . 13_765
Ta1 Ga Ta1 58.786(8) 4_765 13_765
Ta2 Ga Ta1 136.37(3) 3_765 16_556
Ta2 Ga Ta1 74.634(11) . 16_556
Ta1 Ga Ta1 58.786(8) . 16_556
Ta1 Ga Ta1 110.701(18) 4_765 16_556
Ta1 Ga Ta1 146.64(4) 13_765 16_556
Ta2 Ga Ta2 143.061(14) 3_765 2_655
Ta2 Ga Ta2 143.060(14) . 2_655
Ta1 Ga Ta2 73.32(2) . 2_655
Ta1 Ga Ta2 73.32(2) 4_765 2_655
Ta1 Ga Ta2 73.32(2) 13_765 2_655
Ta1 Ga Ta2 73.32(2) 16_556 2_655
Ta2 Ga Ta2 70.582(18) 3_765 14_665
Ta2 Ga Ta2 70.582(18) . 14_665
Ta1 Ga Ta2 70.917(5) . 14_665
Ta1 Ga Ta2 124.451(6) 4_765 14_665
Ta1 Ga Ta2 70.916(5) 13_765 14_665
Ta1 Ga Ta2 124.452(6) 16_556 14_665
Ta2 Ga Ta2 114.580(19) 2_655 14_665
Ta2 Ga Ta2 70.582(18) 3_765 14_666
Ta2 Ga Ta2 70.582(18) . 14_666
Ta1 Ga Ta2 124.452(6) . 14_666
Ta1 Ga Ta2 70.916(5) 4_765 14_666
Ta1 Ga Ta2 124.451(6) 13_765 14_666
Ta1 Ga Ta2 70.917(5) 16_556 14_666
Ta2 Ga Ta2 114.580(19) 2_655 14_666
Ta2 Ga Ta2 130.84(4) 14_665 14_666
Ta2 O Ta2 180.0 15_545 3_765
Ta2 O Ta2 89.710(8) 15_545 13_755
Ta2 O Ta2 90.290(8) 3_765 13_755
Ta2 O Ta2 90.290(8) 15_545 2_645
Ta2 O Ta2 89.710(8) 3_765 2_645
Ta2 O Ta2 90.290(8) 13_755 2_645
Ta2 O Ta2 89.710(8) 15_545 14_665
Ta2 O Ta2 90.290(8) 3_765 14_665
Ta2 O Ta2 89.710(8) 13_755 14_665
Ta2 O Ta2 180.000(10) 2_645 14_665
Ta2 O Ta2 90.290(8) 15_545 .
Ta2 O Ta2 89.710(8) 3_765 .
Ta2 O Ta2 180.0 13_755 .
Ta2 O Ta2 89.710(8) 2_645 .
Ta2 O Ta2 90.290(8) 14_665 .

loop_
_geom_bond_atom_site_label_1
_geom_bond_atom_site_label_2
_geom_bond_distance
_geom_bond_site_symmetry_2
Ta2 O 2.2861(3) 4_755
Ta2 O 2.2861(3) .
Ta2 Ga 2.6830(8) 2_645
Ta2 Ga 2.6830(8) .
Ta2 Ga 2.7650(11) 3_665
Ta2 Ga 2.9175(5) 15_545
Ta2 Ga 2.9175(5) 15_546
Ta2 Ta2 3.2249(6) 3_765
Ta2 Ta2 3.2249(6) 2_645
Ta2 Ta2 3.2412(2) 14_666
Ta2 Ta2 3.2412(2) 15_545
Ta2 Ta2 3.2412(2) 15_546
Ta1 Ta1 2.65310(15) 16_556
Ta1 Ta1 2.65310(15) 16
Ta1 Ga 2.7028(3) .
Ta1 Ga 2.7028(3) 15_545
Ta1 Ga 2.7028(3) 3_665
Ta1 Ga 2.7028(3) 13_765
Ta1 Ga 2.7028(3) 14_565
Ta1 Ga 2.7028(3) 2_655
Ta1 Ta2 3.2651(3) 14_665
Ta1 Ta2 3.2651(3) 2_655
Ta1 Ta2 3.2651(3) 13_655
Ga Ta2 2.6830(8) 3_765
Ga Ta1 2.7028(3) 4_765
Ga Ta1 2.7028(3) 13_765
Ga Ta1 2.7029(3) 16_556
Ga Ta2 2.7650(11) 2_655
Ga Ta2 2.9175(5) 14_665
Ga Ta2 2.9175(5) 14_666
O Ta2 2.2861(3) 15_545
O Ta2 2.2861(3) 3_765
O Ta2 2.2861(3) 13_755
O Ta2 2.2861(3) 2_645
O Ta2 2.2861(3) 14_665
